data_7019884
loop_
_publ_author_name
'Demir, Selvan'
'Siladke, Nathan A.'
'Ziller, Joseph W.'
'Evans, William J.'

_publ_section_title
;
 Scandium and yttrium metallocene borohydride complexes: comparisons of
 (BH(4))(1-)vs. (BPh(4))(1-) coordination and reactivity.
;
_journal_issue 32
_journal_name_full 'Dalton transactions (Cambridge, England : 2003)'
_journal_page_first 9659
_journal_page_last 9666
_journal_paper_doi 10.1039/c2dt30861d
_journal_volume 41
_journal_year 2012
_chemical_formula_sum 'C48 H80 B Cl O2 Sc2'
_chemical_formula_weight 825.30
_chemical_name_systematic
;
?
;
_space_group_IT_number 2
_symmetry_cell_setting triclinic
_symmetry_space_group_name_Hall '-P 1'
_symmetry_space_group_name_H-M 'P -1'
_atom_sites_solution_hydrogens mixed
_atom_sites_solution_primary direct
_atom_sites_solution_secondary difmap
_audit_creation_method SHELXTL
_cell_angle_alpha 63.7179(5)
_cell_angle_beta 87.6483(5)
_cell_angle_gamma 87.2937(6)
_cell_formula_units_Z 2
_cell_length_a 8.4949(4)
_cell_length_b 16.6454(8)
_cell_length_c 17.7827(8)
_cell_measurement_reflns_used 9949
_cell_measurement_temperature 153(2)
_cell_measurement_theta_max 28.37
_cell_measurement_theta_min 2.24
_cell_volume 2251.47(18)
_computing_cell_refinement 'Bruker SMART'
_computing_data_collection 'Bruker SMART'
_computing_data_reduction 'Bruker SAINT'
_computing_molecular_graphics 'Bruker SHELXTL'
_computing_publication_material 'Bruker SHELXTL'
_computing_structure_refinement 'SHELXL-97 (Sheldrick, 2008)'
_computing_structure_solution 'SHELXS-97 (Sheldrick, 2008)'
_diffrn_ambient_temperature 153(2)
_diffrn_measured_fraction_theta_full 0.996
_diffrn_measured_fraction_theta_max 0.910
_diffrn_measurement_device_type 'CCD area detector'
_diffrn_measurement_method 'phi and omega scans'
_diffrn_radiation_monochromator graphite
_diffrn_radiation_source 'fine-focus sealed tube'
_diffrn_radiation_type MoK\a
_diffrn_radiation_wavelength 0.71073
_diffrn_reflns_av_R_equivalents 0.0163
_diffrn_reflns_av_sigmaI/netI 0.0186
_diffrn_reflns_limit_h_max 11
_diffrn_reflns_limit_h_min -11
_diffrn_reflns_limit_k_max 22
_diffrn_reflns_limit_k_min -21
_diffrn_reflns_limit_l_max 23
_diffrn_reflns_limit_l_min -22
_diffrn_reflns_number 26150
_diffrn_reflns_theta_full 25.50
_diffrn_reflns_theta_max 28.41
_diffrn_reflns_theta_min 1.28
_exptl_absorpt_coefficient_mu 0.397
_exptl_absorpt_correction_T_max 0.9212
_exptl_absorpt_correction_T_min 0.8702
_exptl_absorpt_correction_type multi-scan
_exptl_absorpt_process_details 'Bruker SADABS'
_exptl_crystal_colour colorless
_exptl_crystal_density_diffrn 1.217
_exptl_crystal_density_meas ?
_exptl_crystal_density_method 'not measured'
_exptl_crystal_description prism
_exptl_crystal_F_000 896
_exptl_crystal_size_max 0.36
_exptl_crystal_size_mid 0.30
_exptl_crystal_size_min 0.21
_refine_diff_density_max 0.499
_refine_diff_density_min -1.237
_refine_diff_density_rms 0.056
_refine_ls_extinction_method none
_refine_ls_goodness_of_fit_ref 1.012
_refine_ls_hydrogen_treatment mixed
_refine_ls_matrix_type full
_refine_ls_number_parameters 530
_refine_ls_number_reflns 10304
_refine_ls_number_restraints 20
_refine_ls_restrained_S_all 1.011
_refine_ls_R_factor_all 0.0430
_refine_ls_R_factor_gt 0.0399
_refine_ls_shift/su_max 0.001
_refine_ls_shift/su_mean 0.000
_refine_ls_structure_factor_coef Fsqd
_refine_ls_weighting_details 'calc w=1/[\s^2^(Fo^2^)+(0.0518P)^2^+1.9063P] where P=(Fo^2^+2Fc^2^)/3'
_refine_ls_weighting_scheme calc
_refine_ls_wR_factor_gt 0.1031
_refine_ls_wR_factor_ref 0.1053
_reflns_number_gt 9494
_reflns_number_total 10304
_reflns_threshold_expression >2sigma(I)
_cod_data_source_file c2dt30861d.txt
_cod_data_source_block sd3
_cod_depositor_comments
;
The following automatic conversions were performed:

'_symmetry_cell_setting' value 'Triclinic' changed to 'triclinic'
according to /home/saulius/struct/CIF-dictionaries/cif_core.dic
dictionary named 'cif_core.dic' version 2.4.1 from 2010-06-29.

Automatic conversion script
Id: cif_fix_values 1891 2012-01-12 08:04:46Z andrius 

The following automatic conversions were performed:

'_exptl_crystal_density_meas' value 'none' was changed to '?' - the
value is perceived as not measured.

Automatic conversion script
Id: cif_fix_values 3008 2015-01-20 13:52:24Z robertas 

The following automatic conversions were performed:

'_atom_sites_solution_hydrogens' value 'difmap & geom' was changed to
'mixed'.

Automatic conversion script
Id: cif_fix_values 6452 2018-10-05 10:23:21Z andrius 
;
_cod_original_sg_symbol_H-M P-1
_cod_database_code 7019884

loop_
_symmetry_equiv_pos_as_xyz
'x, y, z'
'-x, -y, -z'

loop_
_atom_site_label
_atom_site_type_symbol
_atom_site_fract_x
_atom_site_fract_y
_atom_site_fract_z
_atom_site_U_iso_or_equiv
_atom_site_adp_type
_atom_site_occupancy
_atom_site_symmetry_multiplicity
_atom_site_calc_flag
_atom_site_refinement_flags
_atom_site_disorder_assembly
_atom_site_disorder_group
Sc1 Sc 0.62924(3) 0.748187(17) 0.485628(16) 0.01364(7) Uani 1 1 d . . .
Cl1 Cl 0.40613(13) 0.64855(7) 0.55288(6) 0.0265(2) Uiso 0.50 1 d P A 1
B1 B 0.3709(5) 0.6669(3) 0.5405(3) 0.0165(9) Uiso 0.50 1 d PD A 2
H1A H 0.4870(16) 0.6347(15) 0.5670(15) 0.024(3) Uiso 0.50 1 d PD A 2
H1B H 0.390(3) 0.7311(9) 0.4839(10) 0.024(3) Uiso 0.50 1 d PD A 2
H1C H 0.302(3) 0.6801(17) 0.5886(12) 0.024(3) Uiso 0.50 1 d PD B 2
H1D H 0.306(3) 0.6210(14) 0.5237(15) 0.024(3) Uiso 0.50 1 d PD C 2
O1 O 0.79029(13) 0.64098(7) 0.58296(7) 0.0202(2) Uani 1 1 d . A .
C1 C 0.58448(18) 0.68421(10) 0.38107(9) 0.0180(3) Uani 1 1 d . A .
C2 C 0.74238(18) 0.66137(10) 0.40602(9) 0.0183(3) Uani 1 1 d . A .
C3 C 0.82598(17) 0.74205(10) 0.37724(9) 0.0178(3) Uani 1 1 d . A .
C4 C 0.71885(18) 0.81456(10) 0.33255(9) 0.0182(3) Uani 1 1 d . A .
C5 C 0.56874(18) 0.77905(10) 0.33696(9) 0.0178(3) Uani 1 1 d . A .
C6 C 0.4614(2) 0.62025(12) 0.38577(11) 0.0271(3) Uani 1 1 d . . .
H6A H 0.4626 0.6148 0.3331 0.041 Uiso 1 1 calc R A .
H6B H 0.3574 0.6428 0.3949 0.041 Uiso 1 1 calc R . .
H6C H 0.4840 0.5613 0.4324 0.041 Uiso 1 1 calc R . .
C7 C 0.8095(2) 0.56707(11) 0.44608(11) 0.0269(3) Uani 1 1 d . . .
H7A H 0.7646 0.5323 0.4203 0.040 Uiso 1 1 calc R A .
H7B H 0.7835 0.5395 0.5063 0.040 Uiso 1 1 calc R . .
H7C H 0.9243 0.5678 0.4378 0.040 Uiso 1 1 calc R . .
C8 C 1.00255(19) 0.75097(13) 0.37261(11) 0.0265(3) Uani 1 1 d . . .
H8A H 1.0366 0.7857 0.3140 0.040 Uiso 1 1 calc R A .
H8B H 1.0540 0.6912 0.3951 0.040 Uiso 1 1 calc R . .
H8C H 1.0318 0.7818 0.4057 0.040 Uiso 1 1 calc R . .
C9 C 0.7698(2) 0.90613(12) 0.27149(11) 0.0282(4) Uani 1 1 d . . .
H9A H 0.8295 0.9022 0.2249 0.042 Uiso 1 1 calc R A .
H9B H 0.8364 0.9303 0.2998 0.042 Uiso 1 1 calc R . .
H9C H 0.6767 0.9458 0.2499 0.042 Uiso 1 1 calc R . .
C10 C 0.4214(2) 0.82959(12) 0.29392(11) 0.0257(3) Uani 1 1 d . . .
H10A H 0.3772 0.8000 0.2630 0.039 Uiso 1 1 calc R A .
H10B H 0.4471 0.8912 0.2548 0.039 Uiso 1 1 calc R . .
H10C H 0.3440 0.8305 0.3360 0.039 Uiso 1 1 calc R . .
C11 C 0.5511(2) 0.80833(11) 0.59125(10) 0.0248(3) Uani 1 1 d . A .
C12 C 0.46813(19) 0.86195(11) 0.51701(11) 0.0234(3) Uani 1 1 d . A .
C13 C 0.57866(19) 0.91120(10) 0.45372(10) 0.0199(3) Uani 1 1 d . A .
C14 C 0.73184(19) 0.88685(10) 0.48835(10) 0.0210(3) Uani 1 1 d . A .
C15 C 0.7130(2) 0.82467(11) 0.57353(10) 0.0233(3) Uani 1 1 d . A .
C16 C 0.4785(3) 0.75607(14) 0.67684(12) 0.0416(5) Uani 1 1 d . . .
H16A H 0.4317 0.7976 0.6976 0.062 Uiso 1 1 calc R A .
H16B H 0.5599 0.7181 0.7153 0.062 Uiso 1 1 calc R . .
H16C H 0.3965 0.7184 0.6735 0.062 Uiso 1 1 calc R . .
C17 C 0.2930(2) 0.87550(15) 0.50862(15) 0.0425(5) Uani 1 1 d . . .
H17A H 0.2602 0.9312 0.5118 0.064 Uiso 1 1 calc R A .
H17B H 0.2411 0.8249 0.5541 0.064 Uiso 1 1 calc R . .
H17C H 0.2630 0.8793 0.4545 0.064 Uiso 1 1 calc R . .
C18 C 0.5345(2) 0.99002(11) 0.37299(11) 0.0297(4) Uani 1 1 d . . .
H18A H 0.4715 1.0338 0.3852 0.045 Uiso 1 1 calc R A .
H18B H 0.4729 0.9698 0.3395 0.045 Uiso 1 1 calc R . .
H18C H 0.6304 1.0179 0.3415 0.045 Uiso 1 1 calc R . .
C19 C 0.8842(2) 0.93081(13) 0.44835(13) 0.0321(4) Uani 1 1 d . . .
H19A H 0.9405 0.9442 0.4882 0.048 Uiso 1 1 calc R A .
H19B H 0.8615 0.9866 0.3981 0.048 Uiso 1 1 calc R . .
H19C H 0.9496 0.8902 0.4328 0.048 Uiso 1 1 calc R . .
C20 C 0.8390(3) 0.79418(14) 0.63823(13) 0.0386(5) Uani 1 1 d . . .
H20A H 0.8320 0.8311 0.6686 0.058 Uiso 1 1 calc R A .
H20B H 0.9428 0.8003 0.6105 0.058 Uiso 1 1 calc R . .
H20C H 0.8243 0.7313 0.6778 0.058 Uiso 1 1 calc R . .
C21 C 0.7364(2) 0.56900(12) 0.66237(11) 0.0285(4) Uani 1 1 d . . .
H21A H 0.6540 0.5347 0.6527 0.034 Uiso 1 1 calc R A .
H21B H 0.6926 0.5937 0.7005 0.034 Uiso 1 1 calc R . .
C22 C 0.8812(2) 0.50964(12) 0.69938(11) 0.0324(4) Uani 1 1 d . A .
H22A H 0.8954 0.4631 0.6791 0.039 Uiso 1 1 calc R . .
H22B H 0.8746 0.4803 0.7615 0.039 Uiso 1 1 calc R . .
C23 C 1.0143(2) 0.57555(13) 0.66743(11) 0.0302(4) Uani 1 1 d . . .
H23A H 1.0230 0.6080 0.7021 0.036 Uiso 1 1 calc R A .
H23B H 1.1166 0.5449 0.6666 0.036 Uiso 1 1 calc R . .
C24 C 0.96246(19) 0.63835(12) 0.57928(10) 0.0243(3) Uani 1 1 d . A .
H24A H 1.0031 0.6990 0.5617 0.029 Uiso 1 1 calc R . .
H24B H 1.0019 0.6156 0.5389 0.029 Uiso 1 1 calc R . .
Sc2 Sc 0.12740(3) 0.246674(18) 0.020954(16) 0.01387(7) Uani 1 1 d . . .
O2 O 0.27997(13) 0.35740(7) -0.07377(7) 0.0202(2) Uani 1 1 d . D .
Cl2 Cl -0.10500(15) 0.34965(8) -0.01993(8) 0.0338(3) Uiso 0.50 1 d P D 1
B2 B -0.1330(6) 0.3382(3) -0.0040(3) 0.0222(11) Uiso 0.50 1 d PD D 2
H2A H -0.0114(14) 0.3631(16) -0.0265(15) 0.024(3) Uiso 0.50 1 d PD D 2
H2B H -0.127(3) 0.2648(5) 0.0338(13) 0.024(3) Uiso 0.50 1 d PD D 2
H2C H -0.208(3) 0.3567(16) -0.0595(10) 0.024(3) Uiso 0.50 1 d PD E 2
H2D H -0.182(3) 0.3713(15) 0.0345(13) 0.024(3) Uiso 0.50 1 d PD F 2
C25 C 0.13496(18) 0.21457(10) -0.10809(9) 0.0184(3) Uani 1 1 d . D .
C26 C -0.01794(18) 0.19515(10) -0.07202(9) 0.0182(3) Uani 1 1 d . D .
C27 C -0.00581(18) 0.12142(10) 0.00890(9) 0.0180(3) Uani 1 1 d . D .
C28 C 0.15516(18) 0.09353(10) 0.02130(9) 0.0182(3) Uani 1 1 d . D .
C29 C 0.24292(18) 0.15196(10) -0.05028(10) 0.0190(3) Uani 1 1 d . D .
C30 C 0.1694(2) 0.28359(12) -0.19617(10) 0.0252(3) Uani 1 1 d . . .
H30A H 0.0930 0.2797 -0.2341 0.038 Uiso 1 1 calc R D .
H30B H 0.2761 0.2726 -0.2134 0.038 Uiso 1 1 calc R . .
H30C H 0.1617 0.3435 -0.1984 0.038 Uiso 1 1 calc R . .
C31 C -0.1674(2) 0.23605(11) -0.11785(11) 0.0249(3) Uani 1 1 d . . .
H31A H -0.1940 0.2052 -0.1513 0.037 Uiso 1 1 calc R D .
H31B H -0.1527 0.2997 -0.1549 0.037 Uiso 1 1 calc R . .
H31C H -0.2531 0.2299 -0.0772 0.037 Uiso 1 1 calc R . .
C32 C -0.1409(2) 0.07494(12) 0.06693(10) 0.0247(3) Uani 1 1 d . . .
H32A H -0.1409 0.0124 0.0761 0.037 Uiso 1 1 calc R D .
H32B H -0.2404 0.1053 0.0418 0.037 Uiso 1 1 calc R . .
H32C H -0.1293 0.0768 0.1207 0.037 Uiso 1 1 calc R . .
C33 C 0.2185(2) 0.00493(11) 0.08569(11) 0.0252(3) Uani 1 1 d . . .
H33A H 0.2480 -0.0339 0.0587 0.038 Uiso 1 1 calc R D .
H33B H 0.1374 -0.0237 0.1292 0.038 Uiso 1 1 calc R . .
H33C H 0.3114 0.0145 0.1113 0.038 Uiso 1 1 calc R . .
C34 C 0.4120(2) 0.13296(12) -0.06744(12) 0.0281(4) Uani 1 1 d . . .
H34A H 0.4228 0.0725 -0.0638 0.042 Uiso 1 1 calc R D .
H34B H 0.4791 0.1372 -0.0259 0.042 Uiso 1 1 calc R . .
H34C H 0.4441 0.1768 -0.1238 0.042 Uiso 1 1 calc R . .
C35 C 0.06225(18) 0.22612(11) 0.16817(9) 0.0204(3) Uani 1 1 d . D .
C36 C 0.1427(2) 0.30797(11) 0.12936(10) 0.0222(3) Uani 1 1 d . D .
C37 C 0.29980(19) 0.28826(10) 0.11303(9) 0.0200(3) Uani 1 1 d . D .
C38 C 0.31818(18) 0.19444(10) 0.14056(9) 0.0178(3) Uani 1 1 d . D .
C39 C 0.17087(18) 0.15580(10) 0.17660(9) 0.0180(3) Uani 1 1 d . D .
C40 C -0.1024(2) 0.21363(14) 0.20502(11) 0.0329(4) Uani 1 1 d . . .
H40A H -0.1009 0.2092 0.2618 0.049 Uiso 1 1 calc R D .
H40B H -0.1438 0.1586 0.2074 0.049 Uiso 1 1 calc R . .
H40C H -0.1700 0.2650 0.1699 0.049 Uiso 1 1 calc R . .
C41 C 0.0808(3) 0.39796(12) 0.11974(12) 0.0367(4) Uani 1 1 d . . .
H41A H 0.1283 0.4120 0.1616 0.055 Uiso 1 1 calc R D .
H41B H -0.0340 0.3967 0.1280 0.055 Uiso 1 1 calc R . .
H41C H 0.1076 0.4439 0.0634 0.055 Uiso 1 1 calc R . .
C42 C 0.4292(2) 0.35471(12) 0.08500(11) 0.0312(4) Uani 1 1 d . . .
H42A H 0.4579 0.3666 0.1319 0.047 Uiso 1 1 calc R D .
H42B H 0.3926 0.4107 0.0385 0.047 Uiso 1 1 calc R . .
H42C H 0.5215 0.3301 0.0664 0.047 Uiso 1 1 calc R . .
C43 C 0.47337(19) 0.14554(12) 0.14445(11) 0.0258(3) Uani 1 1 d . . .
H43A H 0.5264 0.1346 0.1962 0.039 Uiso 1 1 calc R D .
H43B H 0.5398 0.1820 0.0959 0.039 Uiso 1 1 calc R . .
H43C H 0.4550 0.0882 0.1438 0.039 Uiso 1 1 calc R . .
C44 C 0.1443(2) 0.05873(11) 0.23471(10) 0.0260(3) Uani 1 1 d . . .
H44A H 0.1277 0.0516 0.2922 0.039 Uiso 1 1 calc R D .
H44B H 0.2367 0.0223 0.2324 0.039 Uiso 1 1 calc R . .
H44C H 0.0512 0.0391 0.2174 0.039 Uiso 1 1 calc R . .
C45 C 0.2316(2) 0.45182(11) -0.11910(11) 0.0295(4) Uani 1 1 d . . .
H45A H 0.2202 0.4801 -0.0804 0.035 Uiso 1 1 calc R D .
H45B H 0.1298 0.4583 -0.1467 0.035 Uiso 1 1 calc R . .
C46 C 0.3623(3) 0.49446(14) -0.18387(14) 0.0428(5) Uani 1 1 d . D .
H46A H 0.3431 0.4902 -0.2365 0.051 Uiso 1 1 calc R . .
H46B H 0.3728 0.5582 -0.1966 0.051 Uiso 1 1 calc R . .
C47 C 0.5072(2) 0.43892(13) -0.14076(13) 0.0379(4) Uani 1 1 d . . .
H47A H 0.5920 0.4425 -0.1819 0.045 Uiso 1 1 calc R D .
H47B H 0.5479 0.4582 -0.1001 0.045 Uiso 1 1 calc R . .
C48 C 0.44306(19) 0.34551(12) -0.09681(11) 0.0263(3) Uani 1 1 d . D .
H48A H 0.4481 0.3163 -0.1348 0.032 Uiso 1 1 calc R . .
H48B H 0.5044 0.3081 -0.0462 0.032 Uiso 1 1 calc R . .

loop_
_atom_site_aniso_label
_atom_site_aniso_U_11
_atom_site_aniso_U_22
_atom_site_aniso_U_33
_atom_site_aniso_U_23
_atom_site_aniso_U_13
_atom_site_aniso_U_12
Sc1 0.01264(13) 0.01465(13) 0.01300(13) -0.00558(10) 0.00061(9) -0.00073(9)
O1 0.0203(5) 0.0200(5) 0.0158(5) -0.0041(4) -0.0001(4) 0.0022(4)
C1 0.0193(7) 0.0205(7) 0.0162(7) -0.0098(6) 0.0006(5) -0.0017(6)
C2 0.0207(7) 0.0205(7) 0.0150(7) -0.0094(6) 0.0000(5) 0.0017(6)
C3 0.0161(7) 0.0240(7) 0.0143(6) -0.0094(6) 0.0019(5) -0.0011(5)
C4 0.0201(7) 0.0202(7) 0.0134(6) -0.0065(6) 0.0019(5) -0.0025(6)
C5 0.0186(7) 0.0204(7) 0.0143(6) -0.0076(6) -0.0012(5) 0.0001(5)
C6 0.0285(9) 0.0268(8) 0.0298(8) -0.0152(7) -0.0004(7) -0.0078(7)
C7 0.0323(9) 0.0231(8) 0.0271(8) -0.0132(7) -0.0049(7) 0.0081(7)
C8 0.0162(7) 0.0402(10) 0.0238(8) -0.0149(7) 0.0025(6) -0.0028(7)
C9 0.0337(9) 0.0246(8) 0.0209(8) -0.0051(7) 0.0048(7) -0.0080(7)
C10 0.0228(8) 0.0293(8) 0.0237(8) -0.0104(7) -0.0071(6) 0.0038(6)
C11 0.0342(9) 0.0221(8) 0.0203(8) -0.0122(6) 0.0039(6) 0.0036(6)
C12 0.0209(8) 0.0227(8) 0.0295(8) -0.0148(7) 0.0012(6) 0.0046(6)
C13 0.0232(8) 0.0161(7) 0.0215(7) -0.0093(6) -0.0034(6) 0.0016(6)
C14 0.0221(8) 0.0200(7) 0.0254(8) -0.0139(6) -0.0034(6) -0.0010(6)
C15 0.0305(8) 0.0220(7) 0.0225(8) -0.0143(6) -0.0080(6) 0.0052(6)
C16 0.0620(14) 0.0359(10) 0.0249(9) -0.0134(8) 0.0149(9) 0.0031(9)
C17 0.0215(9) 0.0463(12) 0.0590(14) -0.0240(11) 0.0026(9) 0.0087(8)
C18 0.0398(10) 0.0189(8) 0.0276(9) -0.0077(7) -0.0094(7) 0.0054(7)
C19 0.0248(9) 0.0343(9) 0.0453(11) -0.0244(9) 0.0015(7) -0.0089(7)
C20 0.0502(12) 0.0393(11) 0.0367(10) -0.0259(9) -0.0241(9) 0.0144(9)
C21 0.0293(9) 0.0246(8) 0.0203(8) 0.0001(6) 0.0008(6) 0.0009(7)
C22 0.0379(10) 0.0263(9) 0.0226(8) -0.0021(7) -0.0033(7) 0.0092(7)
C23 0.0280(9) 0.0374(10) 0.0206(8) -0.0094(7) -0.0054(6) 0.0099(7)
C24 0.0197(8) 0.0311(8) 0.0193(7) -0.0088(7) -0.0017(6) 0.0033(6)
Sc2 0.01365(13) 0.01403(13) 0.01347(13) -0.00576(10) -0.00106(9) 0.00112(9)
O2 0.0211(5) 0.0162(5) 0.0200(5) -0.0052(4) 0.0001(4) 0.0000(4)
C25 0.0219(7) 0.0198(7) 0.0163(7) -0.0104(6) 0.0000(5) -0.0011(6)
C26 0.0200(7) 0.0196(7) 0.0164(7) -0.0090(6) -0.0026(5) -0.0007(5)
C27 0.0193(7) 0.0175(7) 0.0181(7) -0.0084(6) -0.0012(5) -0.0028(5)
C28 0.0212(7) 0.0161(7) 0.0198(7) -0.0101(6) -0.0024(6) 0.0006(5)
C29 0.0191(7) 0.0202(7) 0.0214(7) -0.0127(6) 0.0001(6) 0.0009(6)
C30 0.0297(9) 0.0300(8) 0.0153(7) -0.0094(6) 0.0021(6) -0.0046(7)
C31 0.0231(8) 0.0267(8) 0.0245(8) -0.0104(7) -0.0079(6) 0.0007(6)
C32 0.0227(8) 0.0280(8) 0.0212(7) -0.0084(6) 0.0010(6) -0.0078(6)
C33 0.0323(9) 0.0180(7) 0.0258(8) -0.0099(6) -0.0078(7) 0.0049(6)
C34 0.0215(8) 0.0304(9) 0.0352(9) -0.0179(7) 0.0040(7) 0.0028(6)
C35 0.0198(7) 0.0274(8) 0.0145(7) -0.0102(6) -0.0014(5) 0.0029(6)
C36 0.0301(8) 0.0215(7) 0.0177(7) -0.0113(6) -0.0051(6) 0.0054(6)
C37 0.0247(8) 0.0204(7) 0.0153(7) -0.0078(6) -0.0033(6) -0.0028(6)
C38 0.0176(7) 0.0208(7) 0.0147(6) -0.0073(6) -0.0030(5) 0.0001(5)
C39 0.0198(7) 0.0197(7) 0.0136(6) -0.0064(6) -0.0017(5) -0.0005(6)
C40 0.0221(8) 0.0495(11) 0.0260(9) -0.0166(8) 0.0034(7) 0.0036(8)
C41 0.0561(13) 0.0256(9) 0.0320(9) -0.0170(8) -0.0058(9) 0.0121(8)
C42 0.0396(10) 0.0292(9) 0.0239(8) -0.0095(7) -0.0041(7) -0.0138(7)
C43 0.0196(8) 0.0310(9) 0.0247(8) -0.0105(7) -0.0041(6) 0.0042(6)
C44 0.0331(9) 0.0222(8) 0.0194(7) -0.0058(6) -0.0002(6) -0.0052(7)
C45 0.0358(10) 0.0160(7) 0.0299(9) -0.0036(7) -0.0078(7) 0.0023(7)
C46 0.0428(12) 0.0295(10) 0.0364(11) 0.0047(8) -0.0057(9) -0.0117(8)
C47 0.0340(10) 0.0338(10) 0.0329(10) -0.0020(8) 0.0016(8) -0.0126(8)
C48 0.0199(8) 0.0280(8) 0.0271(8) -0.0088(7) 0.0040(6) -0.0035(6)

loop_
_atom_type_symbol
_atom_type_description
_atom_type_scat_dispersion_real
_atom_type_scat_dispersion_imag
_atom_type_scat_source
C C 0.0033 0.0016 'International Tables Vol C Tables 4.2.6.8 and 6.1.1.4'
H H 0.0000 0.0000 'International Tables Vol C Tables 4.2.6.8 and 6.1.1.4'
B B 0.0013 0.0007 'International Tables Vol C Tables 4.2.6.8 and 6.1.1.4'
O O 0.0106 0.0060 'International Tables Vol C Tables 4.2.6.8 and 6.1.1.4'
Cl Cl 0.1484 0.1585 'International Tables Vol C Tables 4.2.6.8 and 6.1.1.4'
Sc Sc 0.2519 0.3716 'International Tables Vol C Tables 4.2.6.8 and 6.1.1.4'

loop_
_geom_angle_atom_site_label_1
_geom_angle_atom_site_label_2
_geom_angle_atom_site_label_3
_geom_angle
Cnt1 Sc1 Cl1 106.0
Cnt1 Sc1 B1 105.3
Cnt1 Sc1 O1 103.9
Cnt2 Sc1 Cl1 107.2
Cnt2 Sc1 B1 103.1
Cnt2 Sc1 O1 104.6
Cnt1 Sc1 Cnt2 136.5
Cnt3 Sc2 Cl2 105.8
Cnt3 Sc2 B2 105.5
Cnt3 Sc2 O2 103.1
Cnt4 Sc2 Cl2 106.2
Cnt4 Sc2 B2 102.5
Cnt4 Sc2 O2 104.1
Cnt3 Sc2 Cnt4 137.5
H1B Sc1 H1A 50.54(18)
H1B Sc1 O1 121.9(2)
H1A Sc1 O1 71.3(2)
H1B Sc1 Cl1 34.0(2)
H1A Sc1 Cl1 16.61(18)
O1 Sc1 Cl1 87.93(4)
H1B Sc1 C14 121.2(6)
H1A Sc1 C14 137.4(7)
O1 Sc1 C14 99.64(5)
Cl1 Sc1 C14 135.64(4)
H1B Sc1 C12 68.5(7)
H1A Sc1 C12 94.8(5)
O1 Sc1 C12 122.27(5)
Cl1 Sc1 C12 85.05(5)
C14 Sc1 C12 53.94(5)
H1B Sc1 C5 73.5(5)
H1A Sc1 C5 105.9(6)
O1 Sc1 C5 131.10(5)
Cl1 Sc1 C5 95.97(4)
C14 Sc1 C5 110.24(5)
C12 Sc1 C5 106.63(5)
H1B Sc1 C3 123.9(6)
H1A Sc1 C3 123.1(6)
O1 Sc1 C3 85.66(4)
Cl1 Sc1 C3 127.68(4)
C14 Sc1 C3 96.57(5)
C12 Sc1 C3 139.84(5)
C5 Sc1 C3 53.98(5)
H1B Sc1 C13 90.6(5)
H1A Sc1 C13 127.0(5)
O1 Sc1 C13 129.92(5)
Cl1 Sc1 C13 115.48(5)
C14 Sc1 C13 32.73(5)
C12 Sc1 C13 32.35(5)
C5 Sc1 C13 91.86(5)
C3 Sc1 C13 107.99(5)
H1B Sc1 C4 104.8(5)
H1A Sc1 C4 134.8(7)
O1 Sc1 C4 117.94(5)
Cl1 Sc1 C4 127.81(4)
C14 Sc1 C4 86.82(5)
C12 Sc1 C4 111.08(5)
C5 Sc1 C4 32.42(5)
C3 Sc1 C4 32.56(5)
C13 Sc1 C4 83.11(5)
H1B Sc1 C11 84.4(7)
H1A Sc1 C11 84.1(7)
O1 Sc1 C11 89.82(5)
Cl1 Sc1 C11 82.90(5)
C14 Sc1 C11 53.76(5)
C12 Sc1 C11 32.45(5)
C5 Sc1 C11 139.07(5)
C3 Sc1 C11 148.76(5)
C13 Sc1 C11 53.66(5)
C4 Sc1 C11 136.21(5)
H1B Sc1 C15 116.2(7)
H1A Sc1 C15 107.4(7)
O1 Sc1 C15 77.11(5)
Cl1 Sc1 C15 111.56(5)
C14 Sc1 C15 32.33(5)
C12 Sc1 C15 53.44(5)
C5 Sc1 C15 142.23(5)
C3 Sc1 C15 117.30(5)
C13 Sc1 C15 53.53(5)
C4 Sc1 C15 117.81(5)
C11 Sc1 C15 32.14(6)
H1B Sc1 B1 25.0(2)
H1A Sc1 B1 25.74(14)
O1 Sc1 B1 96.95(11)
Cl1 Sc1 B1 9.18(10)
C14 Sc1 B1 131.56(10)
C12 Sc1 B1 78.79(10)
C5 Sc1 B1 91.28(10)
C3 Sc1 B1 129.95(9)
C13 Sc1 B1 107.89(11)
C4 Sc1 B1 123.67(10)
C11 Sc1 B1 81.27(9)
C15 Sc1 B1 111.91(9)
H1B Sc1 C2 101.5(7)
H1A Sc1 C2 91.0(6)
O1 Sc1 C2 77.57(4)
Cl1 Sc1 C2 95.71(4)
C14 Sc1 C2 128.64(5)
C12 Sc1 C2 160.14(5)
C5 Sc1 C2 53.52(5)
C3 Sc1 C2 32.38(5)
C13 Sc1 C2 136.49(5)
C4 Sc1 C2 53.43(5)
C11 Sc1 C2 167.37(5)
C15 Sc1 C2 141.69(5)
B1 Sc1 C2 99.29(9)
H1B Sc1 C1 72.0(7)
H1A Sc1 C1 81.6(7)
O1 Sc1 C1 103.26(5)
Cl1 Sc1 C1 78.05(4)
C14 Sc1 C1 139.85(5)
C12 Sc1 C1 130.61(5)
C5 Sc1 C1 32.36(5)
C3 Sc1 C1 53.45(5)
C13 Sc1 C1 123.88(5)
C4 Sc1 C1 53.31(5)
C11 Sc1 C1 156.34(6)
C15 Sc1 C1 170.37(5)
B1 Sc1 C1 77.67(9)
C2 Sc1 C1 31.92(5)
C24 O1 C21 109.08(12)
C24 O1 Sc1 125.68(9)
C21 O1 Sc1 125.03(9)
C2 C1 C5 108.28(13)
C2 C1 C6 126.05(14)
C5 C1 C6 124.79(14)
C2 C1 Sc1 74.04(8)
C5 C1 Sc1 72.42(8)
C6 C1 Sc1 127.85(11)
C1 C2 C3 108.06(13)
C1 C2 C7 124.14(14)
C3 C2 C7 127.37(14)
C1 C2 Sc1 74.04(8)
C3 C2 Sc1 72.50(8)
C7 C2 Sc1 125.19(10)
C2 C3 C4 107.68(13)
C2 C3 C8 126.96(14)
C4 C3 C8 123.45(14)
C2 C3 Sc1 75.12(8)
C4 C3 Sc1 74.05(8)
C8 C3 Sc1 129.04(10)
C5 C4 C3 108.12(13)
C5 C4 C9 125.96(14)
C3 C4 C9 123.53(14)
C5 C4 Sc1 73.37(8)
C3 C4 Sc1 73.39(8)
C9 C4 Sc1 132.96(11)
C4 C5 C1 107.80(13)
C4 C5 C10 127.18(14)
C1 C5 C10 124.59(14)
C4 C5 Sc1 74.21(8)
C1 C5 Sc1 75.22(8)
C10 C5 Sc1 122.38(10)
C15 C11 C12 107.78(14)
C15 C11 C16 125.51(17)
C12 C11 C16 125.92(17)
C15 C11 Sc1 74.23(9)
C12 C11 Sc1 73.23(9)
C16 C11 Sc1 126.23(12)
C13 C12 C11 108.24(14)
C13 C12 C17 124.46(16)
C11 C12 C17 126.76(17)
C13 C12 Sc1 73.95(9)
C11 C12 Sc1 74.33(9)
C17 C12 Sc1 124.34(13)
C12 C13 C14 107.91(14)
C12 C13 C18 123.56(15)
C14 C13 C18 126.96(15)
C12 C13 Sc1 73.70(9)
C14 C13 Sc1 73.38(9)
C18 C13 Sc1 129.94(11)
C15 C14 C13 107.51(14)
C15 C14 C19 124.59(15)
C13 C14 C19 126.98(15)
C15 C14 Sc1 74.82(9)
C13 C14 Sc1 73.90(9)
C19 C14 Sc1 125.68(11)
C11 C15 C14 108.54(14)
C11 C15 C20 124.90(17)
C14 C15 C20 125.68(17)
C11 C15 Sc1 73.63(9)
C14 C15 Sc1 72.85(9)
C20 C15 Sc1 127.99(11)
O1 C21 C22 105.51(14)
C21 C22 C23 102.88(14)
C24 C23 C22 102.12(14)
O1 C24 C23 105.88(13)
H2A Sc2 H2B 50.52(18)
H2A Sc2 O2 73.0(3)
H2B Sc2 O2 122.5(2)
H2A Sc2 Cl2 18.5(3)
H2B Sc2 Cl2 32.5(2)
O2 Sc2 Cl2 90.16(4)
H2A Sc2 C27 111.1(5)
H2B Sc2 C27 71.6(5)
O2 Sc2 C27 130.54(5)
Cl2 Sc2 C27 94.84(5)
H2A Sc2 C35 89.8(7)
H2B Sc2 C35 71.0(6)
O2 Sc2 C35 124.39(5)
Cl2 Sc2 C35 85.47(5)
C27 Sc2 C35 105.06(5)
H2A Sc2 C39 122.2(7)
H2B Sc2 C39 95.1(5)
O2 Sc2 C39 127.57(5)
Cl2 Sc2 C39 116.81(5)
C27 Sc2 C39 93.21(5)
C35 Sc2 C39 32.46(5)
H2A Sc2 C38 127.7(7)
H2B Sc2 C38 124.6(6)
O2 Sc2 C38 96.07(5)
Cl2 Sc2 C38 134.24(5)
C27 Sc2 C38 113.95(5)
C35 Sc2 C38 54.01(5)
C39 Sc2 C38 32.72(5)
H2A Sc2 C28 141.3(6)
H2B Sc2 C28 103.2(4)
O2 Sc2 C28 117.10(5)
Cl2 Sc2 C28 126.92(5)
C27 Sc2 C28 32.53(5)
C35 Sc2 C28 109.15(5)
C39 Sc2 C28 82.89(5)
C38 Sc2 C28 89.78(5)
H2A Sc2 C26 88.4(6)
H2B Sc2 C26 69.7(6)
O2 Sc2 C26 102.57(4)
Cl2 Sc2 C26 77.68(4)
C27 Sc2 C26 32.61(5)
C35 Sc2 C26 130.03(5)
C39 Sc2 C26 125.69(5)
C38 Sc2 C26 143.15(5)
C28 Sc2 C26 53.44(5)
H2A Sc2 C36 75.5(7)
H2B Sc2 C36 84.3(6)
O2 Sc2 C36 92.15(5)
Cl2 Sc2 C36 81.04(5)
C27 Sc2 C36 137.26(5)
C35 Sc2 C36 32.42(5)
C39 Sc2 C36 53.52(5)
C38 Sc2 C36 53.52(5)
C28 Sc2 C36 136.38(5)
C26 Sc2 C36 154.02(5)
H2A Sc2 C29 130.4(7)
H2B Sc2 C29 121.4(6)
O2 Sc2 C29 85.14(5)
Cl2 Sc2 C29 127.86(5)
C27 Sc2 C29 53.79(5)
C35 Sc2 C29 137.77(5)
C39 Sc2 C29 106.54(5)
C38 Sc2 C29 97.87(5)
C28 Sc2 C29 32.27(5)
C26 Sc2 C29 53.21(5)
C36 Sc2 C29 150.89(5)
H2A Sc2 B2 25.2(2)
H2B Sc2 B2 25.30(15)
O2 Sc2 B2 97.65(12)
Cl2 Sc2 B2 7.68(12)
C27 Sc2 B2 91.22(11)
C35 Sc2 B2 79.85(12)
C39 Sc2 B2 110.38(12)
C38 Sc2 B2 131.02(11)
C28 Sc2 B2 123.72(11)
C26 Sc2 B2 77.78(11)
C36 Sc2 B2 79.14(11)
C29 Sc2 B2 129.96(11)
H2A Sc2 C37 97.1(6)
H2B Sc2 C37 116.2(6)
O2 Sc2 C37 76.28(4)
Cl2 Sc2 C37 108.41(5)
C27 Sc2 C37 145.17(5)
C35 Sc2 C37 53.38(5)
C39 Sc2 C37 53.42(5)
C38 Sc2 C37 32.25(5)
C28 Sc2 C37 121.39(5)
C26 Sc2 C37 173.72(5)
C36 Sc2 C37 31.88(5)
C29 Sc2 C37 120.53(5)
B2 Sc2 C37 108.46(11)
H2A Sc2 C25 98.6(7)
H2B Sc2 C25 99.5(7)
O2 Sc2 C25 76.86(4)
Cl2 Sc2 C25 96.39(5)
C27 Sc2 C25 53.68(5)
C35 Sc2 C25 158.72(5)
C39 Sc2 C25 135.89(5)
C38 Sc2 C25 129.21(5)
C28 Sc2 C25 53.31(5)
C26 Sc2 C25 31.94(5)
C36 Sc2 C25 168.75(5)
C29 Sc2 C25 32.13(5)
B2 Sc2 C25 99.70(11)
C37 Sc2 C25 143.15(5)
C48 O2 C45 109.10(12)
C48 O2 Sc2 125.34(9)
C45 O2 Sc2 125.53(10)
C26 C25 C29 107.96(13)
C26 C25 C30 124.12(14)
C29 C25 C30 127.61(14)
C26 C25 Sc2 73.19(8)
C29 C25 Sc2 73.53(8)
C30 C25 Sc2 124.05(10)
C25 C26 C27 108.33(13)
C25 C26 C31 124.65(14)
C27 C26 C31 126.31(14)
C25 C26 Sc2 74.87(8)
C27 C26 Sc2 72.13(8)
C31 C26 Sc2 126.55(11)
C28 C27 C26 107.69(13)
C28 C27 C32 125.83(14)
C26 C27 C32 126.16(14)
C28 C27 Sc2 75.06(8)
C26 C27 Sc2 75.26(8)
C32 C27 Sc2 120.69(10)
C27 C28 C29 108.11(13)
C27 C28 C33 126.15(14)
C29 C28 C33 123.82(14)
C27 C28 Sc2 72.42(8)
C29 C28 Sc2 74.55(8)
C33 C28 Sc2 131.37(10)
C28 C29 C25 107.86(13)
C28 C29 C34 123.18(14)
C25 C29 C34 127.25(14)
C28 C29 Sc2 73.18(8)
C25 C29 Sc2 74.33(8)
C34 C29 Sc2 129.96(11)
C39 C35 C36 107.99(14)
C39 C35 C40 124.97(15)
C36 C35 C40 126.53(15)
C39 C35 Sc2 73.98(8)
C36 C35 Sc2 75.07(9)
C40 C35 Sc2 123.26(11)
C37 C36 C35 108.05(14)
C37 C36 C41 124.95(16)
C35 C36 C41 126.32(16)
C37 C36 Sc2 74.45(9)
C35 C36 Sc2 72.52(9)
C41 C36 Sc2 126.25(11)
C36 C37 C38 108.47(14)
C36 C37 C42 124.22(15)
C38 C37 C42 126.54(15)
C36 C37 Sc2 73.66(9)
C38 C37 Sc2 72.48(8)
C42 C37 Sc2 127.74(11)
C37 C38 C39 107.46(13)
C37 C38 C43 124.60(14)
C39 C38 C43 127.07(14)
C37 C38 Sc2 75.27(8)
C39 C38 Sc2 73.57(8)
C43 C38 Sc2 125.30(10)
C35 C39 C38 107.99(13)
C35 C39 C44 123.51(14)
C38 C39 C44 126.40(14)
C35 C39 Sc2 73.57(8)
C38 C39 Sc2 73.71(8)
C44 C39 Sc2 131.53(10)
O2 C45 C46 105.25(15)
C47 C46 C45 102.78(15)
C48 C47 C46 101.89(15)
O2 C48 C47 105.69(14)

loop_
_geom_bond_atom_site_label_1
_geom_bond_atom_site_label_2
_geom_bond_distance
Sc1 Cnt1 2.243
Sc1 Cnt2 2.233
Sc2 Cnt3 2.246
Sc2 Cnt4 2.240
Sc1 H1B 2.07(2)
Sc1 H1A 2.18(3)
Sc1 O1 2.2979(11)
Sc1 Cl1 2.4753(10)
Sc1 C14 2.5262(15)
Sc1 C12 2.5296(15)
Sc1 C5 2.5301(15)
Sc1 C3 2.5323(15)
Sc1 C13 2.5329(15)
Sc1 C4 2.5408(15)
Sc1 C11 2.5437(16)
Sc1 C15 2.5514(15)
Sc1 B1 2.556(4)
Sc1 C2 2.5662(15)
Sc1 C1 2.5662(15)
O1 C24 1.4608(19)
O1 C21 1.4628(19)
C1 C2 1.411(2)
C1 C5 1.420(2)
C1 C6 1.501(2)
C2 C3 1.422(2)
C2 C7 1.502(2)
C3 C4 1.422(2)
C3 C8 1.510(2)
C4 C5 1.415(2)
C4 C9 1.499(2)
C5 C10 1.506(2)
C11 C15 1.410(2)
C11 C12 1.418(2)
C11 C16 1.502(2)
C12 C13 1.410(2)
C12 C17 1.498(2)
C13 C14 1.425(2)
C13 C18 1.501(2)
C14 C15 1.414(2)
C14 C19 1.506(2)
C15 C20 1.503(2)
C21 C22 1.516(2)
C22 C23 1.522(3)
C23 C24 1.519(2)
Sc2 H2A 2.07(2)
Sc2 H2B 2.19(2)
Sc2 O2 2.2828(11)
Sc2 Cl2 2.4615(12)
Sc2 C27 2.5122(15)
Sc2 C35 2.5263(15)
Sc2 C39 2.5316(15)
Sc2 C38 2.5335(15)
Sc2 C28 2.5462(15)
Sc2 C26 2.5527(15)
Sc2 C36 2.5592(15)
Sc2 C29 2.5639(15)
Sc2 B2 2.565(5)
Sc2 C37 2.5693(15)
Sc2 C25 2.5742(15)
O2 C48 1.4580(19)
O2 C45 1.4606(19)
C25 C26 1.411(2)
C25 C29 1.422(2)
C25 C30 1.503(2)
C26 C27 1.423(2)
C26 C31 1.500(2)
C27 C28 1.417(2)
C27 C32 1.503(2)
C28 C29 1.420(2)
C28 C33 1.502(2)
C29 C34 1.504(2)
C35 C39 1.413(2)
C35 C36 1.420(2)
C35 C40 1.504(2)
C36 C37 1.409(2)
C36 C41 1.502(2)
C37 C38 1.417(2)
C37 C42 1.504(2)
C38 C39 1.427(2)
C38 C43 1.504(2)
C39 C44 1.505(2)
C45 C46 1.520(3)
C46 C47 1.517(3)
C47 C48 1.515(2)
